data_1551668
loop_
_publ_author_name
'AKUTSU, Hiroki'
'YAMADA, Jun-ichi'
'NAKATSUJI, Shin'ichi'
'TURNER, Scott S.'

_publ_section_title
;
 Crystal Structure of PPh4[Fe(NO)2Cl2]
;
_journal_issue 0
_journal_name_full 'X-ray Structure Analysis Online'
_journal_page_first 49
_journal_paper_doi 10.2116/xraystruct.30.49
_journal_volume 30
_journal_year 2014
_chemical_formula_moiety 'C24 H20 P, Cl2 Fe N2 O2 '
_chemical_formula_sum 'C24 H20 Cl2 Fe N2 O2 P'
_chemical_formula_weight 526.16
_space_group_crystal_system tetragonal
_space_group_IT_number 81
_space_group_name_Hall 'P -4'
_space_group_name_H-M_alt 'P -4'
_symmetry_space_group_name_Hall 'P -4'
_symmetry_space_group_name_H-M 'P -4'
_atom_sites_solution_hydrogens geom
_atom_sites_solution_primary direct
_atom_sites_solution_secondary difmap
_cell_angle_alpha 90.0000
_cell_angle_beta 90.0000
_cell_angle_gamma 90.0000
_cell_formula_units_Z 4
_cell_length_a 18.181(3)
_cell_length_b 18.181(3)
_cell_length_c 7.4559(14)
_cell_measurement_reflns_used 5672
_cell_measurement_temperature 298
_cell_measurement_theta_max 30.81
_cell_measurement_theta_min 2.24
_cell_volume 2464.5(7)
_computing_cell_refinement CrystalClear
_computing_data_collection 'CrystalClear (Rigaku Inc., 2008)'
_computing_data_reduction CrystalClear
_computing_molecular_graphics 'CrystalStructure 4.1'
_computing_publication_material 'CrystalStructure 4.1 (Rigaku, 2014)'
_computing_structure_refinement 'SHELXL97 (Sheldrick, 2008)'
_computing_structure_solution 'SHELXS97 (Sheldrick, 2008)'
_diffrn_ambient_temperature 298
_diffrn_detector_area_resol_mean 7.314
_diffrn_measured_fraction_theta_full 0.998
_diffrn_measured_fraction_theta_max 0.998
_diffrn_measurement_device_type 'Rigaku Mercury2'
_diffrn_measurement_method \w
_diffrn_radiation_type 'Mo K\a'
_diffrn_radiation_wavelength 0.71075
_diffrn_reflns_av_R_equivalents 0.0451
_diffrn_reflns_Laue_measured_fraction_full 0.000
_diffrn_reflns_Laue_measured_fraction_max 0.000
_diffrn_reflns_limit_h_max 20
_diffrn_reflns_limit_h_min -23
_diffrn_reflns_limit_k_max 23
_diffrn_reflns_limit_k_min -23
_diffrn_reflns_limit_l_max 7
_diffrn_reflns_limit_l_min -9
_diffrn_reflns_number 18350
_diffrn_reflns_point_group_measured_fraction_full 0.000
_diffrn_reflns_point_group_measured_fraction_max 0.000
_diffrn_reflns_theta_full 27.490
_diffrn_reflns_theta_max 27.490
_diffrn_reflns_theta_min 1.584
_diffrn_standards_number 0
_exptl_absorpt_coefficient_mu 0.916
_exptl_absorpt_correction_T_max 0.938
_exptl_absorpt_correction_T_min 0.844
_exptl_absorpt_correction_type numerical
_exptl_absorpt_process_details 'NUMABS (Rigaku, 1999)'
_exptl_crystal_colour brown
_exptl_crystal_density_diffrn 1.418
_exptl_crystal_density_method 'not measured'
_exptl_crystal_description needle
_exptl_crystal_F_000 1076.00
_exptl_crystal_size_max 0.300
_exptl_crystal_size_mid 0.080
_exptl_crystal_size_min 0.070
_refine_diff_density_max 0.18
_refine_diff_density_min -0.21
_refine_ls_abs_structure_details 'Flack, H. D. (1983), Acta Cryst. A39, 876-881.  2614 Friedel Pairs'
_refine_ls_abs_structure_Flack 0.01(3)
_refine_ls_extinction_method none
_refine_ls_goodness_of_fit_ref 1.030
_refine_ls_hydrogen_treatment constr
_refine_ls_number_parameters 316
_refine_ls_number_reflns 5673
_refine_ls_number_restraints 6
_refine_ls_R_factor_all 0.1122
_refine_ls_R_factor_gt 0.0590
_refine_ls_shift/su_max 0.000
_refine_ls_structure_factor_coef Fsqd
_refine_ls_weighting_details 'w = 1/[\s^2^(Fo^2^)+(0.0471P)^2^+0.2095P] where P=(Fo^2^+2Fc^2^)/3'
_refine_ls_weighting_scheme calc
_refine_ls_wR_factor_gt 0.1083
_refine_ls_wR_factor_ref 0.1313
_reflns_number_gt 3325
_reflns_number_total 5673
_reflns_threshold_expression F^2^>2.0\s(F^2^)
_cod_data_source_file 30_49_1.txt
_cod_data_source_block V130913a
_cod_original_cell_volume 2464.6(8)
_cod_database_code 1551668

loop_
_symmetry_equiv_pos_site_id
_space_group_symop_operation_xyz
1 +X,+Y,+Z
2 +Y,-X,-Z
3 -X,-Y,+Z
4 -Y,+X,-Z

loop_
_atom_site_label
_atom_site_type_symbol
_atom_site_fract_x
_atom_site_fract_y
_atom_site_fract_z
_atom_site_U_iso_or_equiv
_atom_site_adp_type
_atom_site_occupancy
_atom_site_site_symmetry_multiplicity
_atom_site_calc_flag
_atom_site_refinement_flags
Fe1 Fe 0.23833(4) 0.25751(4) 0.10067(9) 0.0795(2) Uani 1 4 d .
Cl2 Cl 0.2675(5) 0.3670(4) 0.2167(13) 0.111(2) Uani 0.5 4 d .
Cl3 Cl 0.1215(3) 0.2288(5) 0.1740(8) 0.0996(16) Uani 0.5 4 d .
Cl4 Cl 0.31063(13) 0.16750(11) 0.2019(3) 0.1446(8) Uani 1 4 d .
P1 P 0.0 0.5 -0.0174(2) 0.0516(4) Uani 1 2 d .
P2 P 0.5 0.5 0.0 0.0553(6) Uani 1 1 d .
P3 P 0.0 0.0 0.0 0.0512(5) Uani 1 1 d .
O1 O 0.2568(2) 0.2757(3) -0.2694(6) 0.1200(16) Uani 1 4 d .
O2 O 0.2846(13) 0.3927(8) 0.190(3) 0.110(6) Uani 0.5 4 d .
O3 O 0.0931(5) 0.2299(16) 0.159(3) 0.120(5) Uani 0.5 4 d .
N1 N 0.2504(2) 0.2655(2) -0.1221(6) 0.0813(11) Uani 1 4 d .
N2 N 0.2683(14) 0.3344(6) 0.206(3) 0.131(7) Uani 0.5 4 d .
N3 N 0.1497(6) 0.2429(14) 0.161(3) 0.123(6) Uani 0.5 4 d .
C1 C 0.0688(2) 0.5391(2) 0.1257(7) 0.0551(10) Uani 1 4 d .
C2 C 0.1424(2) 0.5220(3) 0.1084(7) 0.0708(12) Uani 1 4 d .
C3 C 0.1920(3) 0.5534(3) 0.2259(9) 0.0905(17) Uani 1 4 d .
C4 C 0.1695(3) 0.6000(3) 0.3571(8) 0.0875(17) Uani 1 4 d .
C5 C 0.0962(3) 0.6177(3) 0.3788(7) 0.0756(13) Uani 1 4 d .
C6 C 0.0464(3) 0.5865(2) 0.2614(7) 0.0692(13) Uani 1 4 d .
C7 C -0.0389(2) 0.5680(2) -0.1608(6) 0.0548(11) Uani 1 4 d .
C8 C -0.0248(3) 0.6419(2) -0.1401(8) 0.0818(15) Uani 1 4 d .
C9 C -0.0548(4) 0.6917(3) -0.2615(10) 0.111(2) Uani 1 4 d .
C10 C -0.0967(3) 0.6687(3) -0.3994(9) 0.0863(15) Uani 1 4 d .
C11 C -0.1105(2) 0.5957(3) -0.4233(7) 0.0726(14) Uani 1 4 d .
C12 C -0.0817(2) 0.5455(3) -0.3048(6) 0.0664(13) Uani 1 4 d .
C13 C 0.4859(2) 0.5769(2) 0.1439(6) 0.0557(11) Uani 1 4 d .
C14 C 0.5287(3) 0.6404(3) 0.1338(7) 0.0737(13) Uani 1 4 d .
C15 C 0.5160(3) 0.6976(3) 0.2510(9) 0.0948(17) Uani 1 4 d .
C16 C 0.4611(4) 0.6912(3) 0.3782(9) 0.0999(19) Uani 1 4 d .
C17 C 0.4193(3) 0.6294(3) 0.3888(8) 0.0899(16) Uani 1 4 d .
C18 C 0.4316(3) 0.5724(3) 0.2729(7) 0.0716(13) Uani 1 4 d .
C19 C 0.0626(2) 0.0481(2) -0.1427(6) 0.0524(10) Uani 1 4 d .
C20 C 0.1375(3) 0.0488(2) -0.1109(7) 0.0714(13) Uani 1 4 d .
C21 C 0.1833(3) 0.0853(3) -0.2275(9) 0.0940(18) Uani 1 4 d .
C22 C 0.1569(4) 0.1203(3) -0.3763(9) 0.0876(17) Uani 1 4 d .
C23 C 0.0823(3) 0.1214(2) -0.4059(8) 0.0787(14) Uani 1 4 d .
C24 C 0.0354(3) 0.0853(2) -0.2924(6) 0.0610(12) Uani 1 4 d .
H2 H 0.15826 0.48981 0.01947 0.0850 Uiso 1 4 calc R
H3 H 0.24172 0.54246 0.21482 0.1086 Uiso 1 4 calc R
H4 H 0.20418 0.62049 0.43404 0.1050 Uiso 1 4 calc R
H5 H 0.08089 0.64947 0.46909 0.0907 Uiso 1 4 calc R
H6 H -0.00336 0.59738 0.27351 0.0831 Uiso 1 4 calc R
H8 H 0.00453 0.65828 -0.04599 0.0982 Uiso 1 4 calc R
H9 H -0.04572 0.74172 -0.2471 0.1335 Uiso 1 4 calc R
H10 H -0.11637 0.70288 -0.4789 0.1036 Uiso 1 4 calc R
H11 H -0.13914 0.57991 -0.51919 0.0871 Uiso 1 4 calc R
H12 H -0.09109 0.49563 -0.32128 0.0797 Uiso 1 4 calc R
H14 H 0.56562 0.64424 0.04801 0.0884 Uiso 1 4 calc R
H15 H 0.54416 0.74021 0.24457 0.1138 Uiso 1 4 calc R
H16 H 0.45256 0.7297 0.45767 0.1198 Uiso 1 4 calc R
H17 H 0.38246 0.6258 0.47485 0.1078 Uiso 1 4 calc R
H18 H 0.40294 0.53017 0.2809 0.0859 Uiso 1 4 calc R
H20 H 0.15675 0.02481 -0.01125 0.0856 Uiso 1 4 calc R
H21 H 0.23356 0.08625 -0.20441 0.1128 Uiso 1 4 calc R
H22 H 0.18887 0.14302 -0.45631 0.1051 Uiso 1 4 calc R
H23 H 0.06349 0.14682 -0.50384 0.0944 Uiso 1 4 calc R
H24 H -0.01488 0.08548 -0.31523 0.0732 Uiso 1 4 calc R

loop_
_atom_site_aniso_label
_atom_site_aniso_U_11
_atom_site_aniso_U_22
_atom_site_aniso_U_33
_atom_site_aniso_U_12
_atom_site_aniso_U_13
_atom_site_aniso_U_23
Fe1 0.0815(5) 0.0921(6) 0.0650(4) 0.0018(4) -0.0060(4) -0.0077(4)
Cl2 0.114(5) 0.081(5) 0.140(5) -0.008(5) 0.001(3) -0.053(5)
Cl3 0.041(4) 0.185(5) 0.072(2) -0.044(5) 0.007(4) 0.004(2)
Cl4 0.1771(18) 0.1410(16) 0.1156(16) 0.0362(14) -0.0211(14) 0.0215(12)
P1 0.0529(9) 0.0517(9) 0.0501(10) 0.0001(7) 0.0000 0.0000
P2 0.0534(8) 0.0534(8) 0.0590(15) 0.0000 0.0000 0.0000
P3 0.0535(8) 0.0535(8) 0.0467(14) 0.0000 0.0000 0.0000
O1 0.123(3) 0.145(4) 0.092(3) 0.015(3) 0.018(3) 0.024(3)
O2 0.092(10) 0.094(12) 0.144(11) -0.015(8) -0.023(8) -0.017(10)
O3 0.039(8) 0.199(11) 0.123(10) -0.037(10) 0.013(8) 0.007(8)
N1 0.082(3) 0.092(3) 0.070(3) 0.010(2) -0.002(3) -0.001(3)
N2 0.115(10) 0.064(10) 0.213(17) 0.014(10) -0.014(9) -0.067(11)
N3 0.041(8) 0.234(17) 0.095(9) -0.071(9) 0.017(8) -0.015(9)
C1 0.056(2) 0.050(2) 0.059(3) -0.0016(19) 0.005(2) 0.005(2)
C2 0.059(3) 0.086(3) 0.067(3) -0.003(2) -0.001(3) -0.002(3)
C3 0.060(3) 0.122(5) 0.089(4) -0.007(3) -0.008(3) 0.001(4)
C4 0.092(4) 0.091(4) 0.080(4) -0.039(3) -0.019(3) 0.012(3)
C5 0.095(4) 0.071(3) 0.060(3) -0.016(3) -0.011(3) -0.004(3)
C6 0.061(3) 0.074(3) 0.073(3) -0.007(2) -0.003(3) -0.000(3)
C7 0.052(2) 0.054(2) 0.059(3) 0.006(2) 0.002(2) -0.001(2)
C8 0.108(4) 0.062(3) 0.076(4) 0.001(3) -0.020(3) -0.002(3)
C9 0.167(6) 0.062(3) 0.105(5) 0.008(4) -0.046(5) 0.021(3)
C10 0.097(4) 0.088(4) 0.075(4) 0.029(3) -0.004(3) 0.015(3)
C11 0.059(3) 0.101(4) 0.057(3) 0.012(3) -0.004(2) -0.004(3)
C12 0.067(3) 0.073(3) 0.060(3) 0.002(2) -0.009(2) -0.001(2)
C13 0.058(2) 0.052(2) 0.057(3) 0.001(2) -0.001(2) -0.000(2)
C14 0.078(3) 0.062(3) 0.080(4) -0.005(2) -0.003(3) 0.003(3)
C15 0.131(5) 0.057(3) 0.096(4) -0.008(3) -0.012(4) -0.014(3)
C16 0.145(6) 0.065(3) 0.089(5) 0.023(4) 0.002(4) -0.025(3)
C17 0.108(4) 0.085(4) 0.077(4) 0.016(3) 0.016(3) -0.016(3)
C18 0.077(3) 0.067(3) 0.070(4) 0.005(3) -0.002(3) -0.003(3)
C19 0.062(3) 0.050(2) 0.045(3) -0.002(2) 0.002(2) -0.0021(19)
C20 0.067(3) 0.079(3) 0.068(3) 0.002(2) 0.009(3) 0.017(3)
C21 0.067(3) 0.102(4) 0.113(5) -0.012(3) 0.024(3) 0.012(4)
C22 0.120(5) 0.067(3) 0.076(4) -0.015(3) 0.034(4) 0.006(3)
C23 0.111(4) 0.058(3) 0.067(3) -0.014(3) 0.004(3) -0.004(3)
C24 0.071(3) 0.059(3) 0.053(3) -0.017(2) -0.003(2) -0.002(2)

loop_
_atom_type_symbol
_atom_type_description
_atom_type_scat_dispersion_real
_atom_type_scat_dispersion_imag
_atom_type_scat_source
C C 0.0033 0.0016
;
International Tables for Crystallography
(Vol. C, Tables 4.2.6.8 and 6.1.1.4)
;
H H 0.0000 0.0000
;
International Tables for Crystallography
(Vol. C, Table 6.1.1.4)
;
Cl Cl 0.1484 0.1585
;
International Tables for Crystallography
(Vol. C, Tables 4.2.6.8 and 6.1.1.4)
;
Fe Fe 0.3463 0.8444
;
International Tables for Crystallography
(Vol. C, Tables 4.2.6.8 and 6.1.1.4)
;
N N 0.0061 0.0033
;
International Tables for Crystallography
(Vol. C, Tables 4.2.6.8 and 6.1.1.4)
;
O O 0.0106 0.0060
;
International Tables for Crystallography
(Vol. C, Tables 4.2.6.8 and 6.1.1.4)
;
P P 0.1023 0.0942
;
International Tables for Crystallography
(Vol. C, Tables 4.2.6.8 and 6.1.1.4)
;

loop_
_geom_angle_atom_site_label_1
_geom_angle_atom_site_label_2
_geom_angle_atom_site_label_3
_geom_angle
_geom_angle_publ_flag
_geom_angle_site_symmetry_1
_geom_angle_site_symmetry_3
Cl2 Fe1 Cl3 109.6(3) yes . .
Cl2 Fe1 Cl4 112.5(2) yes . .
Cl2 Fe1 N1 105.9(3) yes . .
Cl2 Fe1 N2 7.6(8) yes . .
Cl2 Fe1 N3 105.2(9) yes . .
Cl3 Fe1 Cl4 107.6(2) yes . .
Cl3 Fe1 N1 112.5(2) yes . .
Cl3 Fe1 N2 112.4(9) yes . .
Cl3 Fe1 N3 4.5(9) yes . .
Cl4 Fe1 N1 108.74(16) yes . .
Cl4 Fe1 N2 105.0(7) yes . .
Cl4 Fe1 N3 110.8(8) yes . .
N1 Fe1 N2 110.3(8) yes . .
N1 Fe1 N3 113.6(7) yes . .
N2 Fe1 N3 108.1(12) yes . .
C1 P1 C1 106.9(2) yes . 3_565
C1 P1 C7 111.06(18) yes . .
C1 P1 C7 110.80(19) yes . 3_565
C1 P1 C7 110.80(19) yes 3_565 .
C1 P1 C7 111.06(18) yes 3_565 3_565
C7 P1 C7 106.3(2) yes . 3_565
C13 P2 C13 111.29(19) yes . 2_565
C13 P2 C13 105.90(19) yes . 3_665
C13 P2 C13 111.29(19) yes . 4_655
C13 P2 C13 111.29(19) yes 2_565 3_665
C13 P2 C13 105.90(19) yes 2_565 4_655
C13 P2 C13 111.29(19) yes 3_665 4_655
C19 P3 C19 110.76(18) yes . 2_555
C19 P3 C19 106.92(19) yes . 3_555
C19 P3 C19 110.76(18) yes . 4_555
C19 P3 C19 110.76(18) yes 2_555 3_555
C19 P3 C19 106.92(19) yes 2_555 4_555
C19 P3 C19 110.76(18) yes 3_555 4_555
Fe1 N1 O1 175.3(4) yes . .
Fe1 N2 O2 146(2) yes . .
Fe1 N3 O3 163(2) yes . .
P1 C1 C2 122.1(4) yes . .
P1 C1 C6 118.3(3) yes . .
C2 C1 C6 119.5(4) yes . .
C1 C2 C3 118.7(5) yes . .
C2 C3 C4 121.3(5) yes . .
C3 C4 C5 121.3(5) yes . .
C4 C5 C6 117.6(5) yes . .
C1 C6 C5 121.5(4) yes . .
P1 C7 C8 122.4(4) yes . .
P1 C7 C12 118.8(3) yes . .
C8 C7 C12 118.7(4) yes . .
C7 C8 C9 119.3(5) yes . .
C8 C9 C10 121.1(5) yes . .
C9 C10 C11 120.4(5) yes . .
C10 C11 C12 119.6(5) yes . .
C7 C12 C11 121.0(4) yes . .
P2 C13 C14 122.5(3) yes . .
P2 C13 C18 118.4(3) yes . .
C14 C13 C18 119.0(4) yes . .
C13 C14 C15 119.8(5) yes . .
C14 C15 C16 119.5(5) yes . .
C15 C16 C17 120.9(5) yes . .
C16 C17 C18 119.9(5) yes . .
C13 C18 C17 120.8(4) yes . .
P3 C19 C20 122.0(3) yes . .
P3 C19 C24 119.2(3) yes . .
C20 C19 C24 118.8(4) yes . .
C19 C20 C21 119.5(5) yes . .
C20 C21 C22 121.7(5) yes . .
C21 C22 C23 118.9(6) yes . .
C22 C23 C24 120.6(5) yes . .
C19 C24 C23 120.4(4) yes . .
C1 C2 H2 120.641 no . .
C3 C2 H2 120.659 no . .
C2 C3 H3 119.362 no . .
C4 C3 H3 119.350 no . .
C3 C4 H4 119.343 no . .
C5 C4 H4 119.334 no . .
C4 C5 H5 121.189 no . .
C6 C5 H5 121.188 no . .
C1 C6 H6 119.239 no . .
C5 C6 H6 119.240 no . .
C7 C8 H8 120.350 no . .
C9 C8 H8 120.362 no . .
C8 C9 H9 119.478 no . .
C10 C9 H9 119.471 no . .
C9 C10 H10 119.793 no . .
C11 C10 H10 119.784 no . .
C10 C11 H11 120.212 no . .
C12 C11 H11 120.225 no . .
C7 C12 H12 119.518 no . .
C11 C12 H12 119.509 no . .
C13 C14 H14 120.086 no . .
C15 C14 H14 120.085 no . .
C14 C15 H15 120.240 no . .
C16 C15 H15 120.236 no . .
C15 C16 H16 119.559 no . .
C17 C16 H16 119.561 no . .
C16 C17 H17 120.037 no . .
C18 C17 H17 120.022 no . .
C13 C18 H18 119.602 no . .
C17 C18 H18 119.614 no . .
C19 C20 H20 120.232 no . .
C21 C20 H20 120.242 no . .
C20 C21 H21 119.154 no . .
C22 C21 H21 119.146 no . .
C21 C22 H22 120.533 no . .
C23 C22 H22 120.540 no . .
C22 C23 H23 119.715 no . .
C24 C23 H23 119.697 no . .
C19 C24 H24 119.807 no . .
C23 C24 H24 119.807 no . .

loop_
_geom_bond_atom_site_label_1
_geom_bond_atom_site_label_2
_geom_bond_distance
_geom_bond_publ_flag
_geom_bond_site_symmetry_2
Fe1 Cl2 2.234(8) yes .
Fe1 Cl3 2.254(5) yes .
Fe1 Cl4 2.231(2) yes .
Fe1 N1 1.681(4) yes .
Fe1 N2 1.694(17) yes .
Fe1 N3 1.693(13) yes .
P1 C1 1.792(4) yes .
P1 C1 1.792(4) yes 3_565
P1 C7 1.781(4) yes .
P1 C7 1.781(4) yes 3_565
P2 C13 1.781(4) yes .
P2 C13 1.781(4) yes 2_565
P2 C13 1.781(4) yes 3_665
P2 C13 1.781(4) yes 4_655
P3 C19 1.787(4) yes .
P3 C19 1.787(4) yes 2_555
P3 C19 1.787(4) yes 3_555
P3 C19 1.787(4) yes 4_555
O1 N1 1.120(6) yes .
O2 N2 1.11(2) yes .
O3 N3 1.057(17) yes .
C1 C2 1.379(6) yes .
C1 C6 1.390(7) yes .
C2 C3 1.381(7) yes .
C3 C4 1.358(9) yes .
C4 C5 1.380(8) yes .
C5 C6 1.381(7) yes .
C7 C8 1.375(6) yes .
C7 C12 1.388(6) yes .
C8 C9 1.393(8) yes .
C9 C10 1.347(9) yes .
C10 C11 1.364(8) yes .
C11 C12 1.373(7) yes .
C13 C14 1.394(6) yes .
C13 C18 1.382(7) yes .
C14 C15 1.377(7) yes .
C15 C16 1.383(9) yes .
C16 C17 1.358(8) yes .
C17 C18 1.367(8) yes .
C19 C20 1.382(6) yes .
C19 C24 1.395(6) yes .
C20 C21 1.375(8) yes .
C21 C22 1.366(9) yes .
C22 C23 1.374(9) yes .
C23 C24 1.368(7) yes .
C2 H2 0.930 no .
C3 H3 0.930 no .
C4 H4 0.930 no .
C5 H5 0.930 no .
C6 H6 0.930 no .
C8 H8 0.930 no .
C9 H9 0.930 no .
C10 H10 0.930 no .
C11 H11 0.930 no .
C12 H12 0.930 no .
C14 H14 0.930 no .
C15 H15 0.930 no .
C16 H16 0.930 no .
C17 H17 0.930 no .
C18 H18 0.930 no .
C20 H20 0.930 no .
C21 H21 0.930 no .
C22 H22 0.930 no .
C23 H23 0.930 no .
C24 H24 0.930 no .

loop_
_geom_contact_atom_site_label_1
_geom_contact_atom_site_label_2
_geom_contact_distance
_geom_contact_publ_flag
_geom_contact_site_symmetry_2
P1 C2 2.782(4) no 3_565
P1 C6 2.739(5) no 3_565
P1 C8 2.773(5) no 3_565
P1 C12 2.735(5) no 3_565
P2 C14 2.790(5) no 2_565
P2 C14 2.790(5) no 3_665
P2 C14 2.790(5) no 4_655
P2 C18 2.724(5) no 2_565
P2 C18 2.724(5) no 3_665
P2 C18 2.724(5) no 4_655
P3 C20 2.779(5) no 2_555
P3 C20 2.779(5) no 3_555
P3 C20 2.779(5) no 4_555
P3 C24 2.751(4) no 2_555
P3 C24 2.751(4) no 3_555
P3 C24 2.751(4) no 4_555
O2 N1 3.34(2) no .
O2 N3 3.67(3) no .
O3 N1 3.603(16) no .
C1 C4 2.748(7) no .
C1 C6 3.260(6) no 3_565
C1 C8 3.211(7) no .
C1 C12 3.566(7) no 3_565
C2 C5 2.792(7) no .
C2 C7 3.200(6) no 3_565
C2 C12 3.494(7) no 3_565
C3 C6 2.727(7) no .
C6 C6 3.568(6) no 3_565
C6 C7 3.525(7) no .
C6 C8 3.413(8) no .
C7 C10 2.761(7) no .
C7 C12 3.197(6) no 3_565
C8 C11 2.756(7) no .
C9 C12 2.723(7) no .
C12 C12 3.401(6) no 3_565
C13 C14 3.215(7) no 4_655
C13 C16 2.752(7) no .
C13 C18 3.486(7) no 2_565
C13 C18 3.247(6) no 3_665
C14 C17 2.758(8) no .
C14 C18 3.397(7) no 2_565
C15 C18 2.750(7) no .
C18 C18 3.624(7) no 3_665
C19 C20 3.213(6) no 4_555
C19 C22 2.774(7) no .
C19 C24 3.605(6) no 2_555
C19 C24 3.209(6) no 3_555
C20 C23 2.754(8) no .
C20 C24 3.505(7) no 2_555
C21 C24 2.732(7) no .
C24 C24 3.357(6) no 3_555
Cl2 C3 3.658(10) no .
Cl2 C16 3.551(11) no 4_656
Cl2 C17 3.616(11) no 4_656
Cl3 C20 3.546(7) no 4_555
Cl4 C4 3.667(6) no 4_656
Cl4 C5 3.627(6) no 4_656
Cl4 C8 3.630(6) no 4_655
O1 C4 3.306(7) no 4_655
O1 C10 3.230(7) no 3_565
O1 C16 3.594(8) no 4_655
O1 C17 3.450(7) no 4_655
O1 C22 3.451(7) no .
O2 C2 3.55(2) no .
O2 C3 3.383(18) no .
O2 C14 3.47(2) no 3_665
O2 C16 3.48(3) no 4_656
O2 C17 3.54(3) no 4_656
O3 C8 3.46(2) no 3_565
O3 C9 3.51(2) no 3_565
O3 C20 3.100(18) no 4_555
O3 C21 3.392(13) no 4_555
N1 C4 3.677(7) no 4_655
N1 C10 3.676(7) no 3_565
N1 C21 3.583(7) no .
N1 C22 3.668(7) no .
C2 O2 3.55(2) no .
C3 Cl2 3.658(10) no .
C3 O2 3.383(18) no .
C4 Cl4 3.667(6) no 2_566
C4 O1 3.306(7) no 2_565
C4 N1 3.677(7) no 2_565
C5 Cl4 3.627(6) no 2_566
C6 C11 3.699(7) no 1_556
C8 Cl4 3.630(6) no 2_565
C8 O3 3.46(2) no 3_565
C9 O3 3.51(2) no 3_565
C9 C23 3.600(7) no 3_565
C10 O1 3.230(7) no 3_565
C10 N1 3.676(7) no 3_565
C11 C6 3.699(7) no 1_554
C14 O2 3.47(2) no 3_665
C16 Cl2 3.551(11) no 2_566
C16 O1 3.594(8) no 2_565
C16 O2 3.48(3) no 2_566
C17 Cl2 3.616(11) no 2_566
C17 O1 3.450(7) no 2_565
C17 O2 3.54(3) no 2_566
C20 Cl3 3.546(7) no 2_555
C20 O3 3.100(18) no 2_555
C21 O3 3.392(13) no 2_555
C21 N1 3.583(7) no .
C22 O1 3.451(7) no .
C22 N1 3.668(7) no .
C23 C9 3.600(7) no 3_565
C23 C24 3.631(7) no 2_554
C24 C23 3.631(7) no 4_554
P1 H2 2.8964 no .
P1 H2 2.8964 no 3_565
P1 H6 2.8005 no .
P1 H6 2.8005 no 3_565
P1 H8 2.8868 no .
P1 H8 2.8868 no 3_565
P1 H12 2.8076 no .
P1 H12 2.8076 no 3_565
P2 H14 2.9033 no .
P2 H14 2.9033 no 2_565
P2 H14 2.9033 no 3_665
P2 H14 2.9033 no 4_655
P2 H18 2.7931 no .
P2 H18 2.7931 no 2_565
P2 H18 2.7931 no 3_665
P2 H18 2.7931 no 4_655
P3 H20 2.8866 no .
P3 H20 2.8866 no 2_555
P3 H20 2.8866 no 3_555
P3 H20 2.8866 no 4_555
P3 H24 2.8306 no .
P3 H24 2.8306 no 2_555
P3 H24 2.8306 no 3_555
P3 H24 2.8306 no 4_555
C1 H3 3.2131 no .
C1 H4 3.6782 no .
C1 H5 3.2604 no .
C1 H6 2.9650 no 3_565
C1 H8 2.7749 no .
C1 H12 3.4158 no 3_565
C2 H4 3.2196 no .
C2 H6 3.2275 no .
C2 H6 3.5511 no 3_565
C2 H12 3.3522 no 3_565
C3 H5 3.2275 no .
C3 H6 3.6573 no .
C4 H2 3.2244 no .
C4 H6 3.2043 no .
C5 H3 3.2196 no .
C5 H8 3.6539 no .
C6 H2 3.2375 no .
C6 H3 3.6573 no .
C6 H4 3.2049 no .
C6 H6 3.4341 no 3_565
C6 H8 2.7453 no .
C7 H2 2.7601 no 3_565
C7 H6 3.3447 no .
C7 H9 3.2254 no .
C7 H10 3.6906 no .
C7 H11 3.2416 no .
C7 H12 2.8913 no 3_565
C8 H2 3.6104 no 3_565
C8 H6 3.2115 no .
C8 H10 3.2229 no .
C8 H11 3.6855 no .
C8 H12 3.2167 no .
C8 H12 3.5371 no 3_565
C9 H11 3.1902 no .
C9 H12 3.6533 no .
C10 H8 3.2197 no .
C10 H12 3.2021 no .
C11 H8 3.6854 no .
C11 H9 3.1882 no .
C12 H2 2.8622 no 3_565
C12 H8 3.2234 no .
C12 H9 3.6532 no .
C12 H10 3.2052 no .
C12 H12 3.2320 no 3_565
C13 H14 2.7736 no 4_655
C13 H15 3.2401 no .
C13 H16 3.6820 no .
C13 H17 3.2277 no .
C13 H18 3.2884 no 2_565
C13 H18 2.9856 no 3_665
C14 H14 3.6837 no 4_655
C14 H16 3.2218 no .
C14 H17 3.6884 no .
C14 H18 3.2324 no .
C14 H18 3.1908 no 2_565
C14 H18 3.5176 no 3_665
C15 H17 3.2223 no .
C15 H18 3.6797 no .
C16 H14 3.2257 no .
C16 H18 3.1957 no .
C17 H14 3.6884 no .
C17 H14 3.6452 no 4_655
C17 H15 3.2199 no .
C18 H14 3.2336 no .
C18 H14 2.7638 no 4_655
C18 H15 3.6798 no .
C18 H16 3.1969 no .
C18 H18 3.5408 no 3_665
C19 H20 2.7832 no 4_555
C19 H21 3.2174 no .
C19 H23 3.2361 no .
C19 H24 3.4920 no 2_555
C19 H24 2.8821 no 3_555
C20 H20 3.6586 no 4_555
C20 H22 3.2309 no .
C20 H23 3.6836 no .
C20 H24 3.2312 no .
C20 H24 3.3716 no 2_555
C20 H24 3.6408 no 3_555
C21 H23 3.2001 no .
C21 H24 3.6619 no .
C22 H20 3.2283 no .
C22 H24 3.2187 no .
C23 H20 3.6837 no .
C23 H21 3.1980 no .
C24 H20 3.2356 no .
C24 H20 2.8310 no 4_555
C24 H21 3.6619 no .
C24 H22 3.2220 no .
C24 H24 3.1311 no 3_555
H2 H3 2.3109 no .
H2 H12 2.8313 no 3_565
H3 H4 2.2694 no .
H4 H5 2.3174 no .
H5 H6 2.3173 no .
H6 H6 3.5431 no 3_565
H6 H8 2.6308 no .
H8 H9 2.3205 no .
H9 H10 2.2662 no .
H10 H11 2.2935 no .
H11 H12 2.2997 no .
H12 H12 3.3161 no 3_565
H14 H15 2.3118 no .
H14 H18 2.6768 no 2_565
H14 H18 3.6602 no 3_665
H15 H16 2.3097 no .
H16 H17 2.2824 no .
H17 H18 2.2919 no .
H18 H18 3.6959 no 3_665
H20 H21 2.2961 no .
H20 H24 2.7635 no 2_555
H21 H22 2.2919 no .
H22 H23 2.3080 no .
H23 H24 2.2916 no .
H24 H24 3.1550 no 3_555
Cl2 H2 3.3304 no .
Cl2 H3 3.2244 no .
Cl2 H11 3.2027 no 3_566
Cl2 H14 3.2907 no 3_665
Cl2 H16 2.8842 no 4_656
Cl2 H17 3.0221 no 4_656
Cl3 H8 3.4869 no 3_565
Cl3 H9 3.4705 no 3_565
Cl3 H10 2.8722 no 3_566
Cl3 H20 3.2041 no 4_555
Cl3 H22 3.3954 no 1_556
Cl3 H23 3.0172 no 1_556
Cl4 H4 3.0626 no 4_656
Cl4 H5 3.0037 no 4_656
Cl4 H8 3.2328 no 4_655
Cl4 H15 3.1443 no 3_665
Cl4 H21 3.6503 no .
Cl4 H22 3.4046 no 1_556
O1 H4 2.8594 no 4_655
O1 H10 3.0181 no 3_565
O1 H16 3.5181 no 4_655
O1 H17 3.2675 no 4_655
O1 H21 3.5029 no .
O1 H22 3.0466 no .
O2 H2 3.1650 no .
O2 H3 2.8378 no .
O2 H11 3.4551 no 3_566
O2 H14 2.9981 no 3_665
O2 H16 2.8533 no 4_656
O2 H17 2.9867 no 4_656
O2 H18 3.3655 no .
O3 H6 3.6398 no 3_565
O3 H8 3.0997 no 3_565
O3 H9 3.1879 no 3_565
O3 H10 2.9950 no 3_566
O3 H20 2.7521 no 4_555
O3 H21 3.2787 no 4_555
O3 H23 2.9837 no 1_556
N1 H4 3.4883 no 4_655
N1 H10 3.6526 no 3_565
N1 H21 3.3307 no .
N1 H22 3.5242 no .
N2 H10 3.6870 no 3_566
N2 H11 3.4826 no 3_566
N2 H14 3.2656 no 3_665
N2 H15 3.6807 no 3_665
N2 H16 3.3003 no 4_656
N2 H17 3.1813 no 4_656
N3 H8 3.6717 no 3_565
N3 H9 3.5945 no 3_565
N3 H10 2.9228 no 3_566
N3 H22 3.4553 no 1_556
N3 H23 3.4279 no 1_556
C1 H11 3.6506 no 3_566
C2 H11 3.3379 no 3_566
C2 H15 3.4128 no 4_655
C3 H11 3.2266 no 3_566
C3 H14 3.6177 no 4_655
C3 H16 3.3103 no 4_656
C4 H11 3.4437 no 3_566
C4 H12 3.2873 no 3_566
C4 H15 3.5421 no 4_656
C4 H16 3.5293 no 4_656
C4 H21 3.5693 no 2_565
C5 H12 3.0422 no 3_566
C5 H21 3.0061 no 2_565
C5 H22 3.6645 no 2_565
C6 H12 3.5454 no 3_566
C6 H21 3.3783 no 2_565
C8 H5 3.4931 no 1_554
C9 H5 3.2724 no 1_554
C9 H23 3.4505 no 3_565
C10 H5 3.3923 no 1_554
C10 H6 3.2417 no 1_554
C10 H23 3.4954 no 3_565
C11 H6 2.9839 no 1_554
C11 H16 3.0460 no 2_465
C12 H6 3.5787 no 1_554
C12 H15 3.6520 no 2_465
C12 H16 3.6131 no 2_465
C14 H3 3.3774 no 2_565
C14 H17 3.4364 no 2_566
C15 H2 3.3407 no 2_565
C15 H3 3.6756 no 2_565
C15 H4 3.5092 no 2_566
C15 H17 3.2069 no 2_566
C16 H3 3.5896 no 2_566
C16 H11 3.3431 no 4_665
C16 H17 3.4590 no 2_566
C16 H18 3.3116 no 2_566
C17 H18 3.2358 no 2_566
C18 H3 3.5210 no .
C19 H23 3.6613 no 2_554
C20 H23 3.5289 no 2_554
C21 H5 3.5352 no 4_655
C21 H23 3.4314 no 2_554
C22 H5 3.6590 no 4_655
C22 H9 3.3624 no 3_565
C22 H10 3.3857 no 3_565
C22 H23 3.4638 no 2_554
C22 H24 3.2632 no 2_554
C23 H9 2.8357 no 3_565
C23 H10 3.3005 no 3_565
C23 H23 3.6227 no 2_554
C23 H24 2.8416 no 2_554
C24 H9 3.1695 no 3_565
C24 H23 3.6663 no 4_554
C24 H24 3.3202 no 2_554
H2 Cl2 3.3304 no .
H2 O2 3.1650 no .
H2 C15 3.3407 no 4_655
H2 H11 3.6823 no 3_566
H2 H15 2.8739 no 4_655
H3 Cl2 3.2244 no .
H3 O2 2.8378 no .
H3 C14 3.3774 no 4_655
H3 C15 3.6756 no 4_655
H3 C16 3.5896 no 4_656
H3 C18 3.5210 no .
H3 H11 3.5159 no 3_566
H3 H14 2.8838 no 4_655
H3 H15 3.4410 no 4_655
H3 H16 2.9840 no 4_656
H3 H17 3.5500 no .
H3 H18 2.9807 no .
H4 Cl4 3.0626 no 2_566
H4 O1 2.8594 no 2_565
H4 N1 3.4883 no 2_565
H4 C15 3.5092 no 4_656
H4 H12 3.4660 no 3_566
H4 H15 2.9479 no 4_656
H4 H16 3.3792 no 4_656
H4 H17 3.2570 no .
H4 H22 3.6439 no 2_565
H5 Cl4 3.0037 no 2_566
H5 C8 3.4931 no 1_556
H5 C9 3.2724 no 1_556
H5 C10 3.3923 no 1_556
H5 C21 3.5352 no 2_565
H5 C22 3.6590 no 2_565
H5 H9 3.5482 no 1_556
H5 H12 3.0720 no 3_566
H5 H21 2.9029 no 2_565
H5 H22 3.1502 no 2_565
H6 O3 3.6398 no 3_565
H6 C10 3.2417 no 1_556
H6 C11 2.9839 no 1_556
H6 C12 3.5787 no 1_556
H6 H10 3.3628 no 1_556
H6 H11 2.9299 no 1_556
H6 H21 3.5168 no 2_565
H8 Cl3 3.4869 no 3_565
H8 Cl4 3.2328 no 2_565
H8 O3 3.0997 no 3_565
H8 N3 3.6717 no 3_565
H8 H20 3.4100 no 2_565
H8 H21 3.0919 no 2_565
H9 Cl3 3.4705 no 3_565
H9 O3 3.1879 no 3_565
H9 N3 3.5945 no 3_565
H9 C22 3.3624 no 3_565
H9 C23 2.8357 no 3_565
H9 C24 3.1695 no 3_565
H9 H5 3.5482 no 1_554
H9 H20 2.9601 no 2_565
H9 H22 3.6876 no 3_565
H9 H23 2.8063 no 3_565
H9 H24 3.3679 no 3_565
H10 Cl3 2.8722 no 3_564
H10 O1 3.0181 no 3_565
H10 O3 2.9950 no 3_564
H10 N1 3.6526 no 3_565
H10 N2 3.6870 no 3_564
H10 N3 2.9228 no 3_564
H10 C22 3.3857 no 3_565
H10 C23 3.3005 no 3_565
H10 H6 3.3628 no 1_554
H10 H22 3.1009 no 3_565
H10 H23 2.9028 no 3_565
H11 Cl2 3.2027 no 3_564
H11 O2 3.4551 no 3_564
H11 N2 3.4826 no 3_564
H11 C1 3.6506 no 3_564
H11 C2 3.3379 no 3_564
H11 C3 3.2266 no 3_564
H11 C4 3.4437 no 3_564
H11 C16 3.3431 no 2_465
H11 H2 3.6823 no 3_564
H11 H3 3.5159 no 3_564
H11 H6 2.9299 no 1_554
H11 H16 2.4991 no 2_465
H12 C4 3.2873 no 3_564
H12 C5 3.0422 no 3_564
H12 C6 3.5454 no 3_564
H12 H4 3.4660 no 3_564
H12 H5 3.0720 no 3_564
H12 H15 3.2028 no 2_465
H12 H16 3.5409 no 2_465
H14 Cl2 3.2907 no 3_665
H14 O2 2.9981 no 3_665
H14 N2 3.2656 no 3_665
H14 C3 3.6177 no 2_565
H14 H3 2.8838 no 2_565
H15 Cl4 3.1443 no 3_665
H15 N2 3.6807 no 3_665
H15 C2 3.4128 no 2_565
H15 C4 3.5421 no 2_566
H15 C12 3.6520 no 4_665
H15 H2 2.8739 no 2_565
H15 H3 3.4410 no 2_565
H15 H4 2.9479 no 2_566
H15 H12 3.2028 no 4_665
H15 H17 3.3991 no 2_566
H16 Cl2 2.8842 no 2_566
H16 O1 3.5181 no 2_565
H16 O2 2.8533 no 2_566
H16 N2 3.3003 no 2_566
H16 C3 3.3103 no 2_566
H16 C4 3.5293 no 2_566
H16 C11 3.0460 no 4_665
H16 C12 3.6131 no 4_665
H16 H3 2.9840 no 2_566
H16 H4 3.3792 no 2_566
H16 H11 2.4991 no 4_665
H16 H12 3.5409 no 4_665
H16 H18 3.4068 no 2_566
H17 Cl2 3.0221 no 2_566
H17 O1 3.2675 no 2_565
H17 O2 2.9867 no 2_566
H17 N2 3.1813 no 2_566
H17 C14 3.4364 no 4_656
H17 C15 3.2069 no 4_656
H17 C16 3.4590 no 4_656
H17 H3 3.5500 no .
H17 H4 3.2570 no .
H17 H15 3.3991 no 4_656
H17 H18 3.2866 no 2_566
H18 O2 3.3655 no .
H18 C16 3.3116 no 4_656
H18 C17 3.2358 no 4_656
H18 H3 2.9807 no .
H18 H16 3.4068 no 4_656
H18 H17 3.2866 no 4_656
H20 Cl3 3.2041 no 2_555
H20 O3 2.7521 no 2_555
H20 H8 3.4100 no 4_655
H20 H9 2.9601 no 4_655
H21 Cl4 3.6503 no .
H21 O1 3.5029 no .
H21 O3 3.2787 no 2_555
H21 N1 3.3307 no .
H21 C4 3.5693 no 4_655
H21 C5 3.0061 no 4_655
H21 C6 3.3783 no 4_655
H21 H5 2.9029 no 4_655
H21 H6 3.5168 no 4_655
H21 H8 3.0919 no 4_655
H22 Cl3 3.3954 no 1_554
H22 Cl4 3.4046 no 1_554
H22 O1 3.0466 no .
H22 N1 3.5242 no .
H22 N3 3.4553 no 1_554
H22 C5 3.6645 no 4_655
H22 H4 3.6439 no 4_655
H22 H5 3.1502 no 4_655
H22 H9 3.6876 no 3_565
H22 H10 3.1009 no 3_565
H22 H24 3.4442 no 2_554
H23 Cl3 3.0172 no 1_554
H23 O3 2.9837 no 1_554
H23 N3 3.4279 no 1_554
H23 C9 3.4505 no 3_565
H23 C10 3.4954 no 3_565
H23 C19 3.6613 no 4_554
H23 C20 3.5289 no 4_554
H23 C21 3.4314 no 4_554
H23 C22 3.4638 no 4_554
H23 C23 3.6227 no 4_554
H23 C24 3.6663 no 2_554
H23 H9 2.8063 no 3_565
H23 H10 2.9028 no 3_565
H23 H24 2.7810 no 2_554
H24 C22 3.2632 no 4_554
H24 C23 2.8416 no 4_554
H24 C24 3.3202 no 4_554
H24 H9 3.3679 no 3_565
H24 H22 3.4442 no 4_554
H24 H23 2.7810 no 4_554
H24 H24 3.5452 no 2_554
H24 H24 3.5452 no 4_554

loop_
_geom_torsion_atom_site_label_1
_geom_torsion_atom_site_label_2
_geom_torsion_atom_site_label_3
_geom_torsion_atom_site_label_4
_geom_torsion
_geom_torsion_publ_flag
_geom_torsion_site_symmetry_1
_geom_torsion_site_symmetry_3
_geom_torsion_site_symmetry_4
Cl3 Fe1 N2 O2 -111(3) no . . .
Cl4 Fe1 N2 O2 132(3) no . . .
N1 Fe1 N2 O2 15(4) no . . .
N3 Fe1 N2 O2 -109(3) no . . .
C1 P1 C1 C2 127.1(3) no . 3_565 3_565
C1 P1 C1 C6 -50.9(3) no . 3_565 3_565
C1 P1 C1 C2 127.1(3) no 3_565 . .
C1 P1 C1 C6 -50.9(3) no 3_565 . .
C1 P1 C7 C8 -9.4(4) no . . .
C1 P1 C7 C12 166.9(3) no . . .
C7 P1 C1 C2 -111.9(3) no . . .
C7 P1 C1 C6 70.1(3) no . . .
C1 P1 C7 C8 109.3(3) no . 3_565 3_565
C1 P1 C7 C12 -74.5(3) no . 3_565 3_565
C7 P1 C1 C2 5.9(4) no 3_565 . .
C7 P1 C1 C6 -172.1(3) no 3_565 . .
C1 P1 C7 C8 109.3(3) no 3_565 . .
C1 P1 C7 C12 -74.5(3) no 3_565 . .
C7 P1 C1 C2 5.9(4) no . 3_565 3_565
C7 P1 C1 C6 -172.1(3) no . 3_565 3_565
C1 P1 C7 C8 -9.4(4) no 3_565 3_565 3_565
C1 P1 C7 C12 166.9(3) no 3_565 3_565 3_565
C7 P1 C1 C2 -111.9(3) no 3_565 3_565 3_565
C7 P1 C1 C6 70.1(3) no 3_565 3_565 3_565
C7 P1 C7 C8 -130.0(3) no . 3_565 3_565
C7 P1 C7 C12 46.3(3) no . 3_565 3_565
C7 P1 C7 C8 -130.0(3) no 3_565 . .
C7 P1 C7 C12 46.3(3) no 3_565 . .
C13 P2 C13 C14 114.7(3) no . 2_565 2_565
C13 P2 C13 C18 -66.7(3) no . 2_565 2_565
C13 P2 C13 C14 3.2(4) no 2_565 . .
C13 P2 C13 C18 -175.4(3) no 2_565 . .
C13 P2 C13 C14 124.2(3) no . 3_665 3_665
C13 P2 C13 C18 -54.3(3) no . 3_665 3_665
C13 P2 C13 C14 124.2(3) no 3_665 . .
C13 P2 C13 C18 -54.3(3) no 3_665 . .
C13 P2 C13 C14 -3.2(4) no . 4_655 4_655
C13 P2 C13 C18 175.4(3) no . 4_655 4_655
C13 P2 C13 C14 -114.7(3) no 4_655 . .
C13 P2 C13 C18 66.7(3) no 4_655 . .
C13 P2 C13 C14 -114.7(3) no 2_565 3_665 3_665
C13 P2 C13 C18 66.7(3) no 2_565 3_665 3_665
C13 P2 C13 C14 -3.2(4) no 3_665 2_565 2_565
C13 P2 C13 C18 175.4(3) no 3_665 2_565 2_565
C13 P2 C13 C14 -124.2(3) no 2_565 4_655 4_655
C13 P2 C13 C18 54.3(3) no 2_565 4_655 4_655
C13 P2 C13 C14 -124.2(3) no 4_655 2_565 2_565
C13 P2 C13 C18 54.3(3) no 4_655 2_565 2_565
C13 P2 C13 C14 114.7(3) no 3_665 4_655 4_655
C13 P2 C13 C18 -66.7(3) no 3_665 4_655 4_655
C13 P2 C13 C14 3.2(4) no 4_655 3_665 3_665
C13 P2 C13 C18 -175.4(3) no 4_655 3_665 3_665
C19 P3 C19 C20 -103.5(3) no . 2_555 2_555
C19 P3 C19 C24 77.4(3) no . 2_555 2_555
C19 P3 C19 C20 -14.9(3) no 2_555 . .
C19 P3 C19 C24 164.2(2) no 2_555 . .
C19 P3 C19 C20 -135.7(3) no . 3_555 3_555
C19 P3 C19 C24 43.4(3) no . 3_555 3_555
C19 P3 C19 C20 -135.7(3) no 3_555 . .
C19 P3 C19 C24 43.4(3) no 3_555 . .
C19 P3 C19 C20 14.9(3) no . 4_555 4_555
C19 P3 C19 C24 -164.2(2) no . 4_555 4_555
C19 P3 C19 C20 103.5(3) no 4_555 . .
C19 P3 C19 C24 -77.4(3) no 4_555 . .
C19 P3 C19 C20 103.5(3) no 2_555 3_555 3_555
C19 P3 C19 C24 -77.4(3) no 2_555 3_555 3_555
C19 P3 C19 C20 14.9(3) no 3_555 2_555 2_555
C19 P3 C19 C24 -164.2(2) no 3_555 2_555 2_555
C19 P3 C19 C20 135.7(3) no 2_555 4_555 4_555
C19 P3 C19 C24 -43.4(3) no 2_555 4_555 4_555
C19 P3 C19 C20 135.7(3) no 4_555 2_555 2_555
C19 P3 C19 C24 -43.4(3) no 4_555 2_555 2_555
C19 P3 C19 C20 -103.5(3) no 3_555 4_555 4_555
C19 P3 C19 C24 77.4(3) no 3_555 4_555 4_555
C19 P3 C19 C20 -14.9(3) no 4_555 3_555 3_555
C19 P3 C19 C24 164.2(2) no 4_555 3_555 3_555
P1 C1 C2 C3 -178.9(3) no . . .
P1 C1 C6 C5 178.9(3) no . . .
C2 C1 C6 C5 0.8(7) no . . .
C6 C1 C2 C3 -0.9(6) no . . .
C1 C2 C3 C4 0.4(8) no . . .
C2 C3 C4 C5 0.2(9) no . . .
C3 C4 C5 C6 -0.3(8) no . . .
C4 C5 C6 C1 -0.2(7) no . . .
P1 C7 C8 C9 177.5(3) no . . .
P1 C7 C12 C11 -177.3(3) no . . .
C8 C7 C12 C11 -1.0(6) no . . .
C12 C7 C8 C9 1.2(7) no . . .
C7 C8 C9 C10 -0.7(9) no . . .
C8 C9 C10 C11 -0.2(9) no . . .
C9 C10 C11 C12 0.5(8) no . . .
C10 C11 C12 C7 0.1(7) no . . .
P2 C13 C14 C15 -178.8(3) no . . .
P2 C13 C18 C17 178.9(3) no . . .
C14 C13 C18 C17 0.2(7) no . . .
C18 C13 C14 C15 -0.3(7) no . . .
C13 C14 C15 C16 0.2(8) no . . .
C14 C15 C16 C17 -0.2(9) no . . .
C15 C16 C17 C18 0.2(9) no . . .
C16 C17 C18 C13 -0.2(8) no . . .
P3 C19 C20 C21 178.5(3) no . . .
P3 C19 C24 C23 -178.7(2) no . . .
C20 C19 C24 C23 0.4(6) no . . .
C24 C19 C20 C21 -0.6(6) no . . .
C19 C20 C21 C22 -0.9(8) no . . .
C20 C21 C22 C23 2.6(8) no . . .
C21 C22 C23 C24 -2.8(8) no . . .
C22 C23 C24 C19 1.4(7) no . . .

loop_
_restr_angle_atom_site_label_1
_restr_angle_site_symmetry_1
_restr_angle_atom_site_label_2
_restr_angle_atom_site_label_3
_restr_angle_site_symmetry_3
_restr_angle_target
_restr_angle_target_weight_param
Fe1 1_555 N2 O2 1_555 180 0.04
Fe1 1_555 N3 O3 1_555 180 0.04

loop_
_restr_distance_atom_site_label_1
_restr_distance_atom_site_label_2
_restr_distance_atom_site_symmetry_2
_restr_distance_target
_restr_distance_target_weight_param'
Fe1 N2 1_555 1.62 0.02
Fe1 N3 1_555 1.62 0.02
N2 O2 1_555 1.12 0.02
N3 O3 1_555 1.12 0.02
